data_7055946
loop_
_publ_author_name
'Bolotin, Dmitrii S.'
'Il'in, Mikhail V.'
'Novikov, Alexander S.'
'Bokach, Nadezhda A.'
'Suslonov, Vitalii V.'
'Kukushkin, Vadim Yu.'

_publ_section_title
;
 Trinuclear (aminonitrone)ZnII complexes as key intermediates in
 zinc(ii)-mediated generation of 1,2,4-oxadiazoles from amidoximes and
 nitriles
;
_journal_issue 5
_journal_name_full 'New J. Chem.'
_journal_page_first 1940
_journal_paper_doi 10.1039/C6NJ03508F
_journal_volume 41
_journal_year 2017
_chemical_formula_moiety 'C18 H20 Cl2 N4 O6 Zn'
_chemical_formula_sum 'C18 H20 Cl2 N4 O6 Zn'
_chemical_formula_weight 524.65
_space_group_crystal_system monoclinic
_space_group_IT_number 15
_space_group_name_Hall '-C 2yc'
_space_group_name_H-M_alt 'C 1 2/c 1'
_symmetry_space_group_name_Hall '-C 2yc'
_symmetry_space_group_name_H-M 'C 1 2/c 1'
_atom_sites_solution_hydrogens geom
_atom_sites_solution_primary iterative
_atom_sites_solution_secondary difmap
_audit_creation_date 2016-09-12
_audit_creation_method
;
Olex2 1.2
(compiled 2016.08.25 svn.r3337 for OlexSys, GUI svn.r5221)
;
_audit_update_record
;
2016-09-12 deposited with the CCDC.
2017-01-16 downloaded from the CCDC.
;
_cell_angle_alpha 90
_cell_angle_beta 110.305(4)
_cell_angle_gamma 90
_cell_formula_units_Z 8
_cell_length_a 32.7550(17)
_cell_length_b 10.5714(5)
_cell_length_c 13.5063(6)
_cell_measurement_reflns_used 5486
_cell_measurement_temperature 100(2)
_cell_measurement_theta_max 31.0849
_cell_measurement_theta_min 2.7289
_cell_volume 4386.2(4)
_computing_cell_refinement
;
CrysAlisPro, Agilent Technologies,
Version 1.171.36.20 (release 27-06-2012 CrysAlis171 .NET)
(compiled Jul 11 2012,15:38:31)
;
_computing_data_collection
;
CrysAlisPro, Agilent Technologies,
Version 1.171.36.20 (release 27-06-2012 CrysAlis171 .NET)
(compiled Jul 11 2012,15:38:31)
;
_computing_data_reduction
;
CrysAlisPro, Agilent Technologies,
Version 1.171.36.20 (release 27-06-2012 CrysAlis171 .NET)
(compiled Jul 11 2012,15:38:31)
;
_computing_molecular_graphics 'Olex2 (Dolomanov et al., 2009)'
_computing_publication_material 'Olex2 (Dolomanov et al., 2009)'
_computing_structure_refinement 'ShelXL (Sheldrick, 2015)'
_computing_structure_solution
;
Superflip (Palatinus & Chapuis, 2007;Palatinus & van der Lee, 2008;
Palatinus et al., 2012)
;
_diffrn_ambient_temperature 100(2)
_diffrn_detector_area_resol_mean 16.2096
_diffrn_measured_fraction_theta_full 0.999
_diffrn_measured_fraction_theta_max 0.998
_diffrn_measurement_details
;
#__ type_ start__ end____ width___ exp.time_
  1 omega  -91.00  -65.00   1.0000    8.1200
omega____ theta____ kappa____ phi______ frames
    -      -22.4241  -57.0000 -150.0000 26

#__ type_ start__ end____ width___ exp.time_
  2 omega  -98.00  -32.00   1.0000    8.1200
omega____ theta____ kappa____ phi______ frames
    -      -22.4241  178.0000  -30.0000 66

#__ type_ start__ end____ width___ exp.time_
  3 omega  -60.00   51.00   1.0000    8.1200
omega____ theta____ kappa____ phi______ frames
    -      -22.4241   19.0000   30.0000 111

#__ type_ start__ end____ width___ exp.time_
  4 omega   -5.00   36.00   1.0000    8.1200
omega____ theta____ kappa____ phi______ frames
    -       23.3616 -106.0000  163.0000 41

#__ type_ start__ end____ width___ exp.time_
  5 omega   -7.00   93.00   1.0000    8.1200
omega____ theta____ kappa____ phi______ frames
    -       23.3616   77.0000 -120.0000 100

#__ type_ start__ end____ width___ exp.time_
  6 omega  -25.00    3.00   1.0000    8.1200
omega____ theta____ kappa____ phi______ frames
    -       23.3616  -99.0000  120.0000 28

#__ type_ start__ end____ width___ exp.time_
  7 omega   36.00   65.00   1.0000    8.1200
omega____ theta____ kappa____ phi______ frames
    -       23.3616  -99.0000  120.0000 29

#__ type_ start__ end____ width___ exp.time_
  8 omega   26.00   51.00   1.0000    8.1200
omega____ theta____ kappa____ phi______ frames
    -       23.3616 -106.0000  -16.0000 25
;
_diffrn_measurement_device_type 'Xcalibur, Eos'
_diffrn_measurement_method '\w scans'
_diffrn_orient_matrix_UB_11 -0.0165245000
_diffrn_orient_matrix_UB_12 0.0084588000
_diffrn_orient_matrix_UB_13 0.0384835000
_diffrn_orient_matrix_UB_21 0.0676275000
_diffrn_orient_matrix_UB_22 -0.0024905000
_diffrn_orient_matrix_UB_23 0.0228535000
_diffrn_orient_matrix_UB_31 0.0136878000
_diffrn_orient_matrix_UB_32 0.0552969000
_diffrn_orient_matrix_UB_33 0.0113675000
_diffrn_radiation_monochromator graphite
_diffrn_radiation_type MoK\a
_diffrn_radiation_wavelength 0.71073
_diffrn_reflns_av_R_equivalents 0.0343
_diffrn_reflns_av_unetI/netI 0.0341
_diffrn_reflns_Laue_measured_fraction_full 0.999
_diffrn_reflns_Laue_measured_fraction_max 0.998
_diffrn_reflns_limit_h_max 42
_diffrn_reflns_limit_h_min -31
_diffrn_reflns_limit_k_max 13
_diffrn_reflns_limit_k_min -13
_diffrn_reflns_limit_l_max 17
_diffrn_reflns_limit_l_min -17
_diffrn_reflns_number 18244
_diffrn_reflns_point_group_measured_fraction_full 0.999
_diffrn_reflns_point_group_measured_fraction_max 0.998
_diffrn_reflns_theta_full 25.242
_diffrn_reflns_theta_max 27.498
_diffrn_reflns_theta_min 2.735
_diffrn_source 'Enhance (Mo) X-ray Source'
_exptl_absorpt_coefficient_mu 1.406
_exptl_absorpt_correction_T_max 1.00000
_exptl_absorpt_correction_T_min 0.70155
_exptl_absorpt_correction_type multi-scan
_exptl_absorpt_process_details
;
CrysAlisPro, Agilent Technologies,
Version 1.171.36.20 (release 27-06-2012 CrysAlis171 .NET)
(compiled Jul 11 2012,15:38:31)
Empirical absorption correction using spherical harmonics,
 implemented in SCALE3 ABSPACK scaling algorithm.
;
_exptl_crystal_colour 'clear colourless'
_exptl_crystal_colour_lustre clear
_exptl_crystal_colour_primary colourless
_exptl_crystal_density_diffrn 1.589
_exptl_crystal_description prism
_exptl_crystal_F_000 2144
_exptl_crystal_size_max 0.3
_exptl_crystal_size_mid 0.25
_exptl_crystal_size_min 0.25
_refine_diff_density_max 1.535
_refine_diff_density_min -0.726
_refine_diff_density_rms 0.088
_refine_ls_extinction_method none
_refine_ls_goodness_of_fit_ref 1.080
_refine_ls_hydrogen_treatment constr
_refine_ls_matrix_type full
_refine_ls_number_parameters 284
_refine_ls_number_reflns 5042
_refine_ls_number_restraints 0
_refine_ls_restrained_S_all 1.080
_refine_ls_R_factor_all 0.0471
_refine_ls_R_factor_gt 0.0402
_refine_ls_shift/su_max 0.000
_refine_ls_shift/su_mean 0.000
_refine_ls_structure_factor_coef Fsqd
_refine_ls_weighting_details 'w=1/[\s^2^(Fo^2^)+(0.0406P)^2^+16.9329P] where P=(Fo^2^+2Fc^2^)/3'
_refine_ls_weighting_scheme calc
_refine_ls_wR_factor_gt 0.1001
_refine_ls_wR_factor_ref 0.1039
_reflns_Friedel_coverage 0.000
_reflns_number_gt 4459
_reflns_number_total 5042
_reflns_threshold_expression 'I > 2\s(I)'
_cod_data_source_file c6nj03508f2.cif
_cod_data_source_block 2b
_cod_depositor_comments 'Adding full bibliography for 7055945--7055952.cif.'
_cod_database_code 7055946
_chemical_oxdiff_formula 'Zn Cl2 N4 C18'
_shelx_space_group_comment
;
The symmetry employed for this shelxl refinement is uniquely defined
by the following loop, which should always be used as a source of
symmetry information in preference to the above space-group names.
They are only intended as comments.
;
_reflns_odcompleteness_completeness 99.11
_reflns_odcompleteness_iscentric 1
_reflns_odcompleteness_theta 28.51
_olex2_refinement_description
;
1. Fixed Uiso
 At 1.2 times of:
  All C(H) groups, All N(H,H) groups
 At 1.5 times of:
  All C(H,H,H) groups, All O(H) groups
2.a Aromatic/amide H refined with riding coordinates:
 C7A(H7A), C4A(H4A), C6A(H6A), C6(H6), C4(H4), C7(H7), C5A(H5A), C5(H5)
2.b X=CH2 refined with riding coordinates:
 N2(H2A,H2B), N2A(H2AA,H2AB)
2.c Idealised Me refined as rotating group:
 C9(H9A,H9B,H9C), C9A(H9AA,H9AB,H9AC)
2.d Idealised tetrahedral OH refined as rotating group:
 O1A(H1A), O1(H1)
;
_shelx_shelxl_version_number 2014/7
_olex2_submission_special_instructions 'No special instructions were received'

loop_
_space_group_symop_operation_xyz
'x, y, z'
'-x, y, -z+1/2'
'x+1/2, y+1/2, z'
'-x+1/2, y+1/2, -z+1/2'
'-x, -y, -z'
'x, -y, z-1/2'
'-x+1/2, -y+1/2, -z'
'x+1/2, -y+1/2, z-1/2'

loop_
_atom_site_label
_atom_site_type_symbol
_atom_site_fract_x
_atom_site_fract_y
_atom_site_fract_z
_atom_site_U_iso_or_equiv
_atom_site_adp_type
_atom_site_occupancy
_atom_site_site_symmetry_order
_atom_site_calc_flag
_atom_site_refinement_flags_posn
Zn1 Zn 0.11677(2) 0.87537(3) 0.20081(2) 0.01368(9) Uani 1 1 d .
Cl1 Cl 0.17401(2) 0.67890(7) 0.47816(6) 0.02231(16) Uani 1 1 d .
Cl1A Cl 0.13109(3) 0.61001(7) -0.06474(6) 0.02966(18) Uani 1 1 d .
O3 O 0.07827(6) 0.8541(2) 0.05448(15) 0.0203(4) Uani 1 1 d .
O1A O 0.21164(6) 0.80430(18) 0.26413(16) 0.0192(4) Uani 1 1 d .
H1A H 0.2121 0.8818 0.2666 0.029 Uiso 1 1 calc GR
O3A O 0.13109(6) 1.05595(18) 0.19820(15) 0.0177(4) Uani 1 1 d .
O2 O 0.01407(6) 0.8198(2) 0.07269(16) 0.0270(5) Uani 1 1 d .
O1 O 0.04605(6) 0.7920(2) 0.27983(15) 0.0232(5) Uani 1 1 d .
H1 H 0.0338 0.7974 0.2158 0.035 Uiso 1 1 calc GR
O2A O 0.20385(6) 1.04859(18) 0.27170(16) 0.0191(4) Uani 1 1 d .
N2 N 0.08051(7) 0.8574(2) 0.47343(18) 0.0168(5) Uani 1 1 d .
H2A H 0.0548 0.8255 0.4500 0.020 Uiso 1 1 calc R
H2B H 0.0920 0.8779 0.5389 0.020 Uiso 1 1 calc R
N1A N 0.16833(7) 0.7623(2) 0.21438(17) 0.0144(4) Uani 1 1 d .
N1 N 0.08815(7) 0.8473(2) 0.30849(18) 0.0167(5) Uani 1 1 d .
N2A N 0.20290(8) 0.5836(2) 0.1796(2) 0.0251(6) Uani 1 1 d .
H2AA H 0.2284 0.6157 0.2091 0.030 Uiso 1 1 calc R
H2AB H 0.2002 0.5091 0.1525 0.030 Uiso 1 1 calc R
C8 C 0.03720(9) 0.8386(3) 0.0182(2) 0.0172(5) Uani 1 1 d .
C7A C 0.10152(9) 0.5498(3) 0.1944(2) 0.0219(6) Uani 1 1 d .
H7A H 0.1114 0.5748 0.2648 0.026 Uiso 1 1 calc R
C3 C 0.18320(9) 0.8424(3) 0.4923(2) 0.0157(5) Uani 1 1 d .
C8A C 0.16882(9) 1.1072(3) 0.2351(2) 0.0158(5) Uani 1 1 d .
C4A C 0.06999(10) 0.4780(3) -0.0165(2) 0.0268(7) Uani 1 1 d .
H4A H 0.0594 0.4551 -0.0873 0.032 Uiso 1 1 calc R
C3A C 0.10701(10) 0.5519(3) 0.0227(2) 0.0214(6) Uani 1 1 d .
C1A C 0.16741(9) 0.6497(3) 0.1758(2) 0.0161(5) Uani 1 1 d .
C6A C 0.06402(10) 0.4773(3) 0.1556(3) 0.0275(7) Uani 1 1 d .
H6A H 0.0489 0.4543 0.1997 0.033 Uiso 1 1 calc R
C1 C 0.10263(8) 0.8751(2) 0.4081(2) 0.0141(5) Uani 1 1 d .
C6 C 0.19775(9) 1.1008(3) 0.5150(2) 0.0202(6) Uani 1 1 d .
H6 H 0.2028 1.1875 0.5221 0.024 Uiso 1 1 calc R
C4 C 0.22534(9) 0.8870(3) 0.5422(2) 0.0210(6) Uani 1 1 d .
H4 H 0.2484 0.8308 0.5685 0.025 Uiso 1 1 calc R
C9 C 0.01644(10) 0.8430(3) -0.1013(2) 0.0277(7) Uani 1 1 d .
H9A H 0.0202 0.9258 -0.1261 0.042 Uiso 1 1 calc GR
H9B H -0.0141 0.8246 -0.1215 0.042 Uiso 1 1 calc GR
H9C H 0.0300 0.7815 -0.1320 0.042 Uiso 1 1 calc GR
C7 C 0.15567(9) 1.0549(3) 0.4671(2) 0.0168(5) Uani 1 1 d .
H7 H 0.1325 1.1111 0.4435 0.020 Uiso 1 1 calc R
C2 C 0.14805(8) 0.9253(3) 0.4544(2) 0.0139(5) Uani 1 1 d .
C5A C 0.04906(10) 0.4389(3) 0.0508(3) 0.0280(7) Uani 1 1 d .
H5A H 0.0248 0.3866 0.0258 0.034 Uiso 1 1 calc R
C2A C 0.12442(9) 0.5854(3) 0.1296(2) 0.0167(5) Uani 1 1 d .
C9A C 0.16989(10) 1.2502(3) 0.2340(2) 0.0239(6) Uani 1 1 d .
H9AA H 0.1461 1.2811 0.1747 0.036 Uiso 1 1 calc GR
H9AB H 0.1969 1.2782 0.2283 0.036 Uiso 1 1 calc GR
H9AC H 0.1674 1.2822 0.2981 0.036 Uiso 1 1 calc GR
C5 C 0.23233(9) 1.0157(3) 0.5522(2) 0.0216(6) Uani 1 1 d .
H5 H 0.2605 1.0463 0.5842 0.026 Uiso 1 1 calc R

loop_
_atom_site_aniso_label
_atom_site_aniso_U_11
_atom_site_aniso_U_22
_atom_site_aniso_U_33
_atom_site_aniso_U_23
_atom_site_aniso_U_13
_atom_site_aniso_U_12
Zn1 0.01094(15) 0.01685(16) 0.01239(16) 0.00107(11) 0.00296(11) -0.00085(11)
Cl1 0.0210(3) 0.0178(3) 0.0259(4) 0.0008(3) 0.0053(3) 0.0012(3)
Cl1A 0.0417(4) 0.0256(4) 0.0244(4) -0.0028(3) 0.0150(3) -0.0060(3)
O3 0.0143(9) 0.0295(11) 0.0152(9) 0.0011(8) 0.0028(8) -0.0030(8)
O1A 0.0111(9) 0.0163(9) 0.0256(10) -0.0001(8) 0.0006(8) -0.0031(7)
O3A 0.0153(9) 0.0194(10) 0.0175(10) 0.0011(8) 0.0046(7) -0.0008(8)
O2 0.0138(9) 0.0477(14) 0.0166(10) -0.0023(9) 0.0017(8) -0.0032(9)
O1 0.0117(9) 0.0402(13) 0.0147(10) -0.0022(9) 0.0009(7) -0.0109(9)
O2A 0.0158(9) 0.0183(10) 0.0225(10) -0.0014(8) 0.0055(8) -0.0012(8)
N2 0.0130(10) 0.0243(12) 0.0129(11) -0.0025(9) 0.0041(9) -0.0027(9)
N1A 0.0108(10) 0.0161(11) 0.0146(11) 0.0007(9) 0.0023(8) -0.0018(8)
N1 0.0103(10) 0.0236(12) 0.0150(11) -0.0003(9) 0.0028(9) -0.0041(9)
N2A 0.0151(11) 0.0188(12) 0.0385(15) -0.0048(11) 0.0054(11) 0.0017(9)
C8 0.0176(13) 0.0160(13) 0.0152(13) -0.0008(10) 0.0020(10) 0.0007(10)
C7A 0.0219(14) 0.0208(14) 0.0227(15) -0.0002(11) 0.0075(12) -0.0022(11)
C3 0.0165(12) 0.0157(12) 0.0139(12) -0.0019(10) 0.0040(10) -0.0018(10)
C8A 0.0189(13) 0.0185(13) 0.0123(12) -0.0004(10) 0.0083(10) -0.0012(10)
C4A 0.0295(16) 0.0213(15) 0.0227(15) -0.0047(12) 0.0005(12) -0.0058(12)
C3A 0.0252(14) 0.0182(14) 0.0214(14) -0.0004(11) 0.0089(12) -0.0027(11)
C1A 0.0155(12) 0.0173(13) 0.0152(13) 0.0029(10) 0.0049(10) -0.0006(10)
C6A 0.0208(14) 0.0284(16) 0.0363(18) 0.0011(13) 0.0137(13) -0.0039(12)
C1 0.0125(12) 0.0128(12) 0.0158(12) 0.0004(10) 0.0033(10) 0.0012(9)
C6 0.0224(14) 0.0206(14) 0.0191(14) -0.0056(11) 0.0089(11) -0.0062(11)
C4 0.0136(12) 0.0295(16) 0.0178(13) -0.0008(11) 0.0028(11) 0.0004(11)
C9 0.0263(15) 0.0358(18) 0.0150(14) 0.0000(12) -0.0005(12) -0.0081(13)
C7 0.0166(12) 0.0187(13) 0.0160(13) 0.0001(10) 0.0069(10) 0.0016(10)
C2 0.0112(11) 0.0191(13) 0.0107(12) -0.0012(10) 0.0030(9) -0.0014(10)
C5A 0.0185(14) 0.0187(14) 0.0413(19) -0.0020(13) 0.0033(13) -0.0044(12)
C2A 0.0168(12) 0.0130(12) 0.0187(13) 0.0008(10) 0.0041(10) -0.0002(10)
C9A 0.0281(15) 0.0161(14) 0.0289(16) -0.0030(12) 0.0118(13) -0.0019(12)
C5 0.0151(13) 0.0310(16) 0.0175(14) -0.0050(12) 0.0041(11) -0.0053(11)

loop_
_atom_type_symbol
_atom_type_description
_atom_type_scat_dispersion_real
_atom_type_scat_dispersion_imag
_atom_type_scat_source
C C 0.0033 0.0016 'International Tables Vol C Tables 4.2.6.8 and 6.1.1.4'
H H 0.0000 0.0000 'International Tables Vol C Tables 4.2.6.8 and 6.1.1.4'
Cl Cl 0.1484 0.1585 'International Tables Vol C Tables 4.2.6.8 and 6.1.1.4'
N N 0.0061 0.0033 'International Tables Vol C Tables 4.2.6.8 and 6.1.1.4'
O O 0.0106 0.0060 'International Tables Vol C Tables 4.2.6.8 and 6.1.1.4'
Zn Zn 0.2839 1.4301 'International Tables Vol C Tables 4.2.6.8 and 6.1.1.4'

loop_
_geom_angle_atom_site_label_1
_geom_angle_atom_site_label_2
_geom_angle_atom_site_label_3
_geom_angle
O3 Zn1 O3A 99.65(8)
O3 Zn1 N1A 104.42(9)
O3 Zn1 N1 114.59(9)
O3A Zn1 N1A 112.18(8)
O3A Zn1 N1 109.28(9)
N1 Zn1 N1A 115.59(9)
C8 O3 Zn1 129.02(19)
N1A O1A H1A 109.5
C8A O3A Zn1 127.35(18)
N1 O1 H1 109.5
H2A N2 H2B 120.0
C1 N2 H2A 120.0
C1 N2 H2B 120.0
O1A N1A Zn1 121.71(16)
C1A N1A Zn1 127.13(18)
C1A N1A O1A 111.0(2)
O1 N1 Zn1 121.07(16)
C1 N1 Zn1 128.64(18)
C1 N1 O1 110.3(2)
H2AA N2A H2AB 120.0
C1A N2A H2AA 120.0
C1A N2A H2AB 120.0
O3 C8 C9 115.4(3)
O2 C8 O3 125.0(3)
O2 C8 C9 119.6(3)
C6A C7A H7A 119.6
C6A C7A C2A 120.8(3)
C2A C7A H7A 119.6
C4 C3 Cl1 119.4(2)
C4 C3 C2 121.2(3)
C2 C3 Cl1 119.4(2)
O3A C8A C9A 116.2(2)
O2A C8A O3A 125.1(2)
O2A C8A C9A 118.7(2)
C3A C4A H4A 120.4
C5A C4A H4A 120.4
C5A C4A C3A 119.2(3)
C4A C3A Cl1A 118.8(2)
C4A C3A C2A 121.8(3)
C2A C3A Cl1A 119.4(2)
N1A C1A N2A 124.4(3)
N1A C1A C2A 118.3(2)
N2A C1A C2A 117.3(2)
C7A C6A H6A 120.0
C7A C6A C5A 120.0(3)
C5A C6A H6A 120.0
N2 C1 C2 117.6(2)
N1 C1 N2 124.6(2)
N1 C1 C2 117.8(2)
C7 C6 H6 120.3
C7 C6 C5 119.4(3)
C5 C6 H6 120.3
C3 C4 H4 120.5
C5 C4 C3 119.0(3)
C5 C4 H4 120.5
C8 C9 H9A 109.5
C8 C9 H9B 109.5
C8 C9 H9C 109.5
H9A C9 H9B 109.5
H9A C9 H9C 109.5
H9B C9 H9C 109.5
C6 C7 H7 119.8
C6 C7 C2 120.5(3)
C2 C7 H7 119.8
C3 C2 C1 120.3(2)
C7 C2 C3 118.9(2)
C7 C2 C1 120.7(2)
C4A C5A C6A 120.3(3)
C4A C5A H5A 119.8
C6A C5A H5A 119.8
C7A C2A C3A 117.7(3)
C7A C2A C1A 119.9(2)
C3A C2A C1A 122.3(3)
C8A C9A H9AA 109.5
C8A C9A H9AB 109.5
C8A C9A H9AC 109.5
H9AA C9A H9AB 109.5
H9AA C9A H9AC 109.5
H9AB C9A H9AC 109.5
C6 C5 H5 119.5
C4 C5 C6 121.0(3)
C4 C5 H5 119.5

loop_
_geom_bond_atom_site_label_1
_geom_bond_atom_site_label_2
_geom_bond_distance
Zn1 O3 1.9538(19)
Zn1 O3A 1.969(2)
Zn1 N1A 2.025(2)
Zn1 N1 2.007(2)
Cl1 C3 1.754(3)
Cl1A C3A 1.744(3)
O3 C8 1.272(3)
O1A H1A 0.8200
O1A N1A 1.414(3)
O3A C8A 1.282(3)
O2 C8 1.242(4)
O1 H1 0.8200
O1 N1 1.422(3)
O2A C8A 1.245(3)
N2 H2A 0.8600
N2 H2B 0.8600
N2 C1 1.335(4)
N1A C1A 1.296(4)
N1 C1 1.296(3)
N2A H2AA 0.8600
N2A H2AB 0.8600
N2A C1A 1.342(4)
C8 C9 1.519(4)
C7A H7A 0.9300
C7A C6A 1.387(4)
C7A C2A 1.388(4)
C3 C4 1.391(4)
C3 C2 1.395(4)
C8A C9A 1.512(4)
C4A H4A 0.9300
C4A C3A 1.384(4)
C4A C5A 1.377(5)
C3A C2A 1.401(4)
C1A C2A 1.492(4)
C6A H6A 0.9300
C6A C5A 1.388(5)
C1 C2 1.497(3)
C6 H6 0.9300
C6 C7 1.391(4)
C6 C5 1.397(4)
C4 H4 0.9300
C4 C5 1.379(4)
C9 H9A 0.9600
C9 H9B 0.9600
C9 H9C 0.9600
C7 H7 0.9300
C7 C2 1.392(4)
C5A H5A 0.9300
C9A H9AA 0.9600
C9A H9AB 0.9600
C9A H9AC 0.9600
C5 H5 0.9300

loop_
_geom_torsion_atom_site_label_1
_geom_torsion_atom_site_label_2
_geom_torsion_atom_site_label_3
_geom_torsion_atom_site_label_4
_geom_torsion
Zn1 O3 C8 O2 -8.6(4)
Zn1 O3 C8 C9 172.0(2)
Zn1 O3A C8A O2A 6.5(4)
Zn1 O3A C8A C9A -173.03(18)
Zn1 N1A C1A N2A 173.9(2)
Zn1 N1A C1A C2A -9.9(4)
Zn1 N1 C1 N2 177.2(2)
Zn1 N1 C1 C2 -5.6(4)
Cl1 C3 C4 C5 179.5(2)
Cl1 C3 C2 C1 3.7(3)
Cl1 C3 C2 C7 179.3(2)
Cl1A C3A C2A C7A 172.6(2)
Cl1A C3A C2A C1A -11.4(4)
O1A N1A C1A N2A -2.1(4)
O1A N1A C1A C2A 174.1(2)
O1 N1 C1 N2 -1.8(4)
O1 N1 C1 C2 175.4(2)
N2 C1 C2 C3 90.3(3)
N2 C1 C2 C7 -85.1(3)
N1A C1A C2A C7A -67.0(4)
N1A C1A C2A C3A 117.0(3)
N1 C1 C2 C3 -87.1(3)
N1 C1 C2 C7 97.5(3)
N2A C1A C2A C7A 109.5(3)
N2A C1A C2A C3A -66.5(4)
C7A C6A C5A C4A -3.4(5)
C3 C4 C5 C6 1.3(4)
C4A C3A C2A C7A -4.5(4)
C4A C3A C2A C1A 171.5(3)
C3A C4A C5A C6A 2.4(5)
C6A C7A C2A C3A 3.6(4)
C6A C7A C2A C1A -172.5(3)
C6 C7 C2 C3 1.3(4)
C6 C7 C2 C1 176.8(2)
C4 C3 C2 C1 -175.5(3)
C4 C3 C2 C7 0.1(4)
C7 C6 C5 C4 0.0(4)
C2 C3 C4 C5 -1.4(4)
C5A C4A C3A Cl1A -175.6(2)
C5A C4A C3A C2A 1.6(5)
C2A C7A C6A C5A 0.3(5)
C5 C6 C7 C2 -1.3(4)
